data_7215021
loop_
_publ_author_name
'Huang, Fu-Ping'
'Li, Hai-Ye'
'Yu, Qing'
'Bian, He-Dong'
'Tian, Jin-Lei'
'Yan, Shi-Ping'
'Liao, Dai-Zheng'
'Cheng, Peng'

_publ_section_title
;
 Co(ii)/Ni(ii) coordination polymers incorporated with a bent connector:
 crystal structures and magnetic properties
;
_journal_issue 14
_journal_name_full CrystEngComm
_journal_page_first 4756
_journal_paper_doi 10.1039/c2ce25586c
_journal_volume 14
_journal_year 2012
_chemical_formula_sum 'C43 H38 Co2 N10 O14'
_chemical_formula_weight 1036.69
_chemical_name_systematic
;
?
;
_space_group_IT_number 14
_symmetry_cell_setting monoclinic
_symmetry_space_group_name_Hall '-P 2yn'
_symmetry_space_group_name_H-M 'P 1 21/n 1'
_atom_sites_solution_hydrogens geom
_atom_sites_solution_primary direct
_atom_sites_solution_secondary difmap
_audit_creation_method SHELXL-97
_cell_angle_alpha 90.00
_cell_angle_beta 95.86(3)
_cell_angle_gamma 90.00
_cell_formula_units_Z 4
_cell_length_a 17.680(4)
_cell_length_b 12.222(2)
_cell_length_c 20.171(4)
_cell_measurement_temperature 293(2)
_cell_measurement_theta_max 25.25
_cell_volume 4335.9(15)
_computing_structure_refinement 'SHELXL-97 (Sheldrick, 1997)'
_computing_structure_solution 'SHELXS-97 (Sheldrick, 1990)'
_diffrn_ambient_temperature 293(2)
_diffrn_measured_fraction_theta_full 0.998
_diffrn_measured_fraction_theta_max 0.998
_diffrn_radiation_monochromator graphite
_diffrn_radiation_source 'fine-focus sealed tube'
_diffrn_radiation_type MoK\a
_diffrn_radiation_wavelength 0.71073
_diffrn_reflns_av_R_equivalents 0.0708
_diffrn_reflns_av_sigmaI/netI 0.0547
_diffrn_reflns_limit_h_max 21
_diffrn_reflns_limit_h_min -21
_diffrn_reflns_limit_k_max 14
_diffrn_reflns_limit_k_min -14
_diffrn_reflns_limit_l_max 24
_diffrn_reflns_limit_l_min -24
_diffrn_reflns_number 36048
_diffrn_reflns_theta_full 25.25
_diffrn_reflns_theta_max 25.25
_diffrn_reflns_theta_min 3.11
_exptl_absorpt_coefficient_mu 0.848
_exptl_absorpt_correction_T_max 0.903
_exptl_absorpt_correction_T_min 0.816
_exptl_absorpt_correction_type multi-scan
_exptl_absorpt_process_details sadabs
_exptl_crystal_colour red
_exptl_crystal_density_diffrn 1.588
_exptl_crystal_density_method 'not measured'
_exptl_crystal_description block
_exptl_crystal_F_000 2128
_exptl_crystal_size_max 0.40
_exptl_crystal_size_mid 0.20
_exptl_crystal_size_min 0.12
_refine_diff_density_max 0.993
_refine_diff_density_min -0.568
_refine_diff_density_rms 0.085
_refine_ls_extinction_method none
_refine_ls_goodness_of_fit_ref 0.976
_refine_ls_hydrogen_treatment constr
_refine_ls_matrix_type full
_refine_ls_number_parameters 623
_refine_ls_number_reflns 7842
_refine_ls_number_restraints 24
_refine_ls_restrained_S_all 0.986
_refine_ls_R_factor_all 0.0950
_refine_ls_R_factor_gt 0.0686
_refine_ls_shift/su_max 0.001
_refine_ls_shift/su_mean 0.000
_refine_ls_structure_factor_coef Fsqd
_refine_ls_weighting_details 'calc w=1/[\s^2^(Fo^2^)+(0.0634P)^2^+20.4736P] where P=(Fo^2^+2Fc^2^)/3'
_refine_ls_weighting_scheme calc
_refine_ls_wR_factor_gt 0.1492
_refine_ls_wR_factor_ref 0.1627
_reflns_number_gt 6083
_reflns_number_total 7842
_reflns_threshold_expression >2sigma(I)
_cod_data_source_file c2ce25586c.txt
_cod_data_source_block 3
_cod_original_sg_symbol_H-M p21/n
_cod_database_code 7215021

loop_
_symmetry_equiv_pos_as_xyz
'x, y, z'
'-x+1/2, y+1/2, -z+1/2'
'-x, -y, -z'
'x-1/2, -y-1/2, z-1/2'

loop_
_atom_site_label
_atom_site_type_symbol
_atom_site_fract_x
_atom_site_fract_y
_atom_site_fract_z
_atom_site_U_iso_or_equiv
_atom_site_adp_type
_atom_site_occupancy
_atom_site_symmetry_multiplicity
_atom_site_calc_flag
_atom_site_refinement_flags
N5 N 0.5140(2) 0.2533(3) 0.5260(2) 0.0265(9) Uani 1 1 d .
C27 C 0.5435(3) 0.2007(4) 0.4764(3) 0.0369(14) Uani 1 1 d .
H27 H 0.5316 0.1272 0.4693 0.044 Uiso 1 1 calc R
C28 C 0.5340(3) 0.3578(4) 0.5353(3) 0.0311(12) Uani 1 1 d .
H28 H 0.5157 0.3954 0.5706 0.037 Uiso 1 1 calc R
O9 O 0.54492(19) 0.7096(3) 0.34066(16) 0.0277(8) Uani 1 1 d .
C14 C 0.4886(3) 0.6963(4) 0.2983(2) 0.0243(11) Uani 1 1 d .
N10 N 0.7587(2) 0.7905(4) -0.1729(2) 0.0353(11) Uani 1 1 d .
C39 C 0.6965(3) 0.7406(5) -0.1546(3) 0.0487(17) Uani 1 1 d .
H39 H 0.6796 0.6772 -0.1768 0.058 Uiso 1 1 calc R
C40 C 0.7805(3) 0.8822(5) -0.1406(3) 0.0404(14) Uani 1 1 d .
H40 H 0.8234 0.9183 -0.1523 0.049 Uiso 1 1 calc R
C41 C 0.7425(3) 0.9259(5) -0.0908(3) 0.0400(14) Uani 1 1 d .
H41 H 0.7592 0.9909 -0.0702 0.048 Uiso 1 1 calc R
Co1 Co 0.93053(3) 0.32695(5) 0.08514(3) 0.02033(17) Uani 1 1 d .
Co2 Co 0.31839(4) 0.77128(7) 0.24658(3) 0.0337(2) Uani 1 1 d .
O2 O 0.84802(18) 0.2268(3) 0.03790(16) 0.0253(7) Uani 1 1 d .
O5 O 0.8583(2) 0.5153(4) -0.08104(18) 0.0442(11) Uani 1 1 d .
O4 O 0.91150(19) 0.4365(3) 0.00996(18) 0.0321(9) Uani 1 1 d .
O10 O 1.01706(19) 0.4267(3) 0.13209(17) 0.0340(9) Uani 1 1 d .
O8 O 0.42376(18) 0.7352(3) 0.30408(17) 0.0335(9) Uani 1 1 d .
C13 C 0.5035(3) 0.6316(4) 0.2372(2) 0.0259(11) Uani 1 1 d .
N1 N 0.8515(2) 0.3879(3) 0.1551(2) 0.0268(9) Uani 1 1 d .
N2 N 0.6861(3) 0.3659(4) 0.3478(2) 0.0385(12) Uani 1 1 d .
C4 C 0.7766(3) 0.4558(4) -0.0039(2) 0.0232(10) Uani 1 1 d .
O6 O 0.3180(2) 0.6134(4) 0.2090(2) 0.0540(12) Uani 1 1 d .
N6 N 0.3861(2) 0.8400(4) 0.1755(2) 0.0369(11) Uani 1 1 d .
C19 C 0.7583(3) 0.3338(4) 0.2271(3) 0.0310(12) Uani 1 1 d .
H19 H 0.7240 0.2812 0.2385 0.037 Uiso 1 1 calc R
O3 O 0.7425(2) 0.1708(3) -0.0174(2) 0.0512(12) Uani 1 1 d .
N4 N 0.6739(2) 0.5214(4) 0.3987(2) 0.0318(10) Uani 1 1 d .
N8 N 0.6502(3) 1.0059(4) 0.0154(2) 0.0386(11) Uani 1 1 d .
O12 O 0.3065(2) 0.9325(3) 0.28947(19) 0.0429(10) Uani 1 1 d .
N3 N 0.7181(2) 0.5434(3) 0.3492(2) 0.0321(10) Uani 1 1 d .
O1 O 0.5109(2) 0.3793(4) 0.0447(2) 0.0558(13) Uani 1 1 d .
C23 C 0.7238(3) 0.4476(4) 0.3203(3) 0.0294(12) Uani 1 1 d .
C3 C 0.7451(3) 0.3560(4) 0.0132(2) 0.0207(10) Uani 1 1 d .
C37 C 0.6799(3) 0.8733(4) -0.0716(3) 0.0300(12) Uani 1 1 d .
C2 C 0.8547(3) 0.4679(4) -0.0272(2) 0.0239(11) Uani 1 1 d .
N9 N 0.6019(3) 1.0155(4) 0.0629(2) 0.0429(12) Uani 1 1 d .
C7 C 0.6330(3) 0.4533(4) 0.0416(2) 0.0272(11) Uani 1 1 d .
C18 C 0.8008(3) 0.3165(4) 0.1742(2) 0.0282(11) Uani 1 1 d .
H18 H 0.7937 0.2514 0.1506 0.034 Uiso 1 1 calc R
C8 C 0.6723(3) 0.3569(4) 0.0341(2) 0.0247(11) Uani 1 1 d .
H8 H 0.6494 0.2908 0.0433 0.030 Uiso 1 1 calc R
C35 C 0.5627(3) 0.9234(5) 0.0566(3) 0.0342(13) Uani 1 1 d .
C15 C 0.4491(3) 0.5672(4) 0.2016(2) 0.0276(11) Uani 1 1 d .
C25 C 0.6082(3) 0.3607(4) 0.4433(3) 0.0303(12) Uani 1 1 d .
C6 C 0.6645(3) 0.5516(4) 0.0240(3) 0.0316(12) Uani 1 1 d .
H6 H 0.6385 0.6169 0.0285 0.038 Uiso 1 1 calc R
C24 C 0.6555(3) 0.4148(4) 0.3970(3) 0.0314(12) Uani 1 1 d .
C29 C 0.5799(3) 0.4130(4) 0.4958(3) 0.0333(13) Uani 1 1 d .
H29 H 0.5920 0.4860 0.5046 0.040 Uiso 1 1 calc R
N7 N 0.5824(3) 0.8563(4) 0.0078(2) 0.0389(12) Uani 1 1 d .
C9 C 0.5571(3) 0.4463(5) 0.0682(3) 0.0326(13) Uani 1 1 d .
C31 C 0.4551(3) 0.8062(5) 0.0817(3) 0.0356(13) Uani 1 1 d .
H31 H 0.4623 0.7632 0.0448 0.043 Uiso 1 1 calc R
C20 C 0.7673(3) 0.4298(4) 0.2624(3) 0.0285(12) Uani 1 1 d .
C21 C 0.8189(3) 0.5056(4) 0.2427(3) 0.0392(14) Uani 1 1 d .
H21 H 0.8263 0.5719 0.2651 0.047 Uiso 1 1 calc R
C32 C 0.5014(3) 0.8963(5) 0.0977(3) 0.0344(13) Uani 1 1 d .
C33 C 0.4870(3) 0.9580(5) 0.1527(3) 0.0469(16) Uani 1 1 d .
H33 H 0.5157 1.0201 0.1643 0.056 Uiso 1 1 calc R
C17 C 0.3706(4) 0.5486(5) 0.2231(3) 0.0408(15) Uani 1 1 d .
C36 C 0.6380(3) 0.9109(4) -0.0170(3) 0.0316(12) Uani 1 1 d .
C10 C 0.5397(3) 0.5165(4) 0.1254(2) 0.0271(11) Uani 1 1 d .
C16 C 0.4673(3) 0.5107(4) 0.1462(2) 0.0295(12) Uani 1 1 d .
H16 H 0.4305 0.4679 0.1224 0.035 Uiso 1 1 calc R
O11 O 0.2190(2) 0.8060(5) 0.1860(2) 0.0628(14) Uani 1 1 d .
H11A H 0.2090 0.8803 0.1802 0.075 Uiso 1 1 calc R
C5 C 0.7349(3) 0.5519(4) -0.0002(3) 0.0310(12) Uani 1 1 d .
H5 H 0.7548 0.6174 -0.0143 0.037 Uiso 1 1 calc R
O7 O 0.3644(3) 0.4613(4) 0.2537(3) 0.0762(16) Uani 1 1 d U
C11 C 0.5940(3) 0.5791(5) 0.1617(3) 0.0377(14) Uani 1 1 d .
H11 H 0.6430 0.5828 0.1489 0.045 Uiso 1 1 calc R
C22 C 0.8591(3) 0.4811(4) 0.1894(3) 0.0342(13) Uani 1 1 d .
H22 H 0.8935 0.5327 0.1767 0.041 Uiso 1 1 calc R
C1 C 0.7814(3) 0.2442(4) 0.0098(2) 0.0234(11) Uani 1 1 d .
C12 C 0.5761(3) 0.6361(5) 0.2167(3) 0.0380(14) Uani 1 1 d .
H12 H 0.6132 0.6783 0.2406 0.046 Uiso 1 1 calc R
C26 C 0.5908(3) 0.2508(5) 0.4354(3) 0.0408(15) Uani 1 1 d .
H26 H 0.6111 0.2106 0.4023 0.049 Uiso 1 1 calc R
C34 C 0.4299(3) 0.9262(6) 0.1897(3) 0.0454(16) Uani 1 1 d .
H34 H 0.4215 0.9677 0.2269 0.055 Uiso 1 1 calc R
C38 C 0.6567(3) 0.7789(5) -0.1045(3) 0.0433(15) Uani 1 1 d .
H38 H 0.6143 0.7412 -0.0929 0.052 Uiso 1 1 calc R
C30 C 0.3989(3) 0.7821(5) 0.1211(3) 0.0372(13) Uani 1 1 d .
H30 H 0.3678 0.7223 0.1097 0.045 Uiso 1 1 calc R
C43 C 0.0947(7) 0.6834(11) 0.1836(6) 0.132(4) Uani 1 1 d U
H43A H 0.1120 0.6355 0.2197 0.198 Uiso 1 1 calc R
H43B H 0.0668 0.6420 0.1488 0.198 Uiso 1 1 calc R
H43C H 0.0624 0.7387 0.1993 0.198 Uiso 1 1 calc R
C42 C 0.1679(8) 0.7413(13) 0.1547(7) 0.156(5) Uani 1 1 d U
H42A H 0.1966 0.6817 0.1377 0.187 Uiso 1 1 calc R
H42B H 0.1471 0.7824 0.1159 0.187 Uiso 1 1 calc R
O13 O 0.5724(8) 0.2028(11) 0.1415(7) 0.228(5) Uani 1 1 d U
O14 O 0.5412(10) 0.2421(15) 0.2567(8) 0.348(10) Uani 1 1 d .
H4A H 0.6617 0.5748 0.4208 0.417 Uiso 1 1 d R
H8A H 0.6734 1.0552 0.0089 0.417 Uiso 1 1 d R
H12A H 0.3186 0.9322 0.3296 0.521 Uiso 1 1 d R
H12B H 0.2722 0.9702 0.2806 0.417 Uiso 1 1 d R
H10A H 1.0475 0.4550 0.1056 0.417 Uiso 1 1 d R
H10B H 1.0429 0.3863 0.1594 0.417 Uiso 1 1 d R
H13B H 0.5795 0.1524 0.1178 0.417 Uiso 1 1 d R
H13A H 0.5548 0.2521 0.1140 0.417 Uiso 1 1 d R
H14A H 0.5034 0.2265 0.2733 0.417 Uiso 1 1 d R
H14B H 0.5506 0.2303 0.2193 0.417 Uiso 1 1 d R

loop_
_atom_site_aniso_label
_atom_site_aniso_U_11
_atom_site_aniso_U_22
_atom_site_aniso_U_33
_atom_site_aniso_U_23
_atom_site_aniso_U_13
_atom_site_aniso_U_12
N5 0.025(2) 0.029(2) 0.027(2) -0.0017(18) 0.0106(17) -0.0022(18)
C27 0.045(3) 0.023(3) 0.047(3) -0.006(2) 0.026(3) -0.007(2)
C28 0.036(3) 0.030(3) 0.029(3) -0.007(2) 0.016(2) -0.003(2)
O9 0.0256(18) 0.036(2) 0.0224(18) -0.0087(15) 0.0049(14) -0.0002(16)
C14 0.027(3) 0.025(3) 0.022(2) -0.001(2) 0.008(2) -0.007(2)
N10 0.030(2) 0.046(3) 0.033(2) -0.004(2) 0.016(2) -0.010(2)
C39 0.038(3) 0.053(4) 0.059(4) -0.025(3) 0.026(3) -0.020(3)
C40 0.036(3) 0.048(4) 0.041(3) -0.003(3) 0.021(3) -0.015(3)
C41 0.041(3) 0.036(3) 0.046(3) -0.009(3) 0.020(3) -0.015(3)
Co1 0.0195(3) 0.0227(3) 0.0199(3) 0.0024(3) 0.0072(2) 0.0008(3)
Co2 0.0196(4) 0.0588(5) 0.0239(4) -0.0019(3) 0.0083(3) -0.0003(3)
O2 0.0256(18) 0.0209(18) 0.0292(18) -0.0015(15) 0.0019(14) 0.0006(15)
O5 0.029(2) 0.070(3) 0.033(2) 0.024(2) 0.0053(17) -0.007(2)
O4 0.0231(18) 0.034(2) 0.040(2) 0.0165(17) 0.0093(16) 0.0022(16)
O10 0.0271(19) 0.043(2) 0.033(2) -0.0051(17) 0.0099(15) -0.0120(17)
O8 0.0200(18) 0.055(2) 0.0262(19) -0.0113(17) 0.0064(14) 0.0039(17)
C13 0.022(2) 0.031(3) 0.025(3) -0.007(2) 0.006(2) -0.001(2)
N1 0.026(2) 0.027(2) 0.028(2) 0.0045(18) 0.0094(18) -0.0006(19)
N2 0.052(3) 0.026(2) 0.043(3) -0.007(2) 0.031(2) -0.004(2)
C4 0.023(2) 0.025(3) 0.023(2) 0.001(2) 0.007(2) 0.001(2)
O6 0.021(2) 0.091(4) 0.052(3) -0.028(3) 0.0122(18) -0.005(2)
N6 0.027(2) 0.058(3) 0.026(2) -0.004(2) 0.0049(19) 0.000(2)
C19 0.032(3) 0.029(3) 0.035(3) 0.002(2) 0.017(2) -0.006(2)
O3 0.038(2) 0.023(2) 0.089(3) -0.014(2) -0.010(2) -0.0053(18)
N4 0.036(2) 0.028(2) 0.034(3) -0.0025(19) 0.018(2) -0.008(2)
N8 0.036(3) 0.039(3) 0.044(3) -0.012(2) 0.018(2) -0.005(2)
O12 0.033(2) 0.058(3) 0.040(2) 0.005(2) 0.0114(17) 0.0081(19)
N3 0.037(3) 0.026(2) 0.037(3) -0.002(2) 0.023(2) -0.008(2)
O1 0.028(2) 0.069(3) 0.073(3) -0.045(3) 0.020(2) -0.016(2)
C23 0.034(3) 0.024(3) 0.033(3) -0.004(2) 0.017(2) -0.004(2)
C3 0.020(2) 0.024(3) 0.018(2) -0.0012(19) 0.0023(18) 0.000(2)
C37 0.027(3) 0.033(3) 0.032(3) 0.001(2) 0.014(2) -0.004(2)
C2 0.023(3) 0.022(3) 0.028(3) 0.002(2) 0.011(2) -0.004(2)
N9 0.040(3) 0.043(3) 0.049(3) -0.018(2) 0.022(2) -0.009(2)
C7 0.023(3) 0.037(3) 0.023(3) -0.011(2) 0.006(2) -0.001(2)
C18 0.031(3) 0.029(3) 0.027(3) -0.002(2) 0.011(2) -0.003(2)
C8 0.020(2) 0.030(3) 0.025(3) -0.004(2) 0.008(2) -0.006(2)
C35 0.030(3) 0.044(3) 0.031(3) -0.012(3) 0.013(2) -0.008(3)
C15 0.024(3) 0.032(3) 0.029(3) -0.006(2) 0.011(2) -0.004(2)
C25 0.031(3) 0.026(3) 0.037(3) -0.002(2) 0.015(2) -0.006(2)
C6 0.027(3) 0.029(3) 0.039(3) -0.006(2) 0.005(2) 0.007(2)
C24 0.036(3) 0.026(3) 0.036(3) -0.006(2) 0.018(2) -0.005(2)
C29 0.040(3) 0.027(3) 0.036(3) -0.008(2) 0.018(2) -0.008(2)
N7 0.041(3) 0.039(3) 0.040(3) -0.012(2) 0.021(2) -0.013(2)
C9 0.020(3) 0.041(3) 0.038(3) -0.014(3) 0.009(2) 0.001(2)
C31 0.035(3) 0.046(4) 0.027(3) -0.007(2) 0.010(2) -0.006(3)
C20 0.033(3) 0.022(3) 0.034(3) 0.000(2) 0.018(2) -0.002(2)
C21 0.047(3) 0.023(3) 0.052(4) -0.012(3) 0.026(3) -0.009(3)
C32 0.030(3) 0.046(3) 0.029(3) -0.006(2) 0.013(2) -0.002(3)
C33 0.045(4) 0.054(4) 0.045(4) -0.020(3) 0.019(3) -0.015(3)
C17 0.047(4) 0.039(3) 0.040(3) -0.027(3) 0.024(3) -0.027(3)
C36 0.032(3) 0.028(3) 0.038(3) -0.006(2) 0.017(2) -0.009(2)
C10 0.022(3) 0.032(3) 0.028(3) -0.011(2) 0.008(2) -0.002(2)
C16 0.021(3) 0.037(3) 0.031(3) -0.012(2) 0.009(2) -0.009(2)
O11 0.034(2) 0.087(4) 0.063(3) 0.013(3) -0.015(2) -0.008(2)
C5 0.030(3) 0.022(3) 0.042(3) 0.004(2) 0.007(2) 0.002(2)
O7 0.087(3) 0.056(3) 0.095(3) -0.014(3) 0.058(3) -0.019(3)
C11 0.021(3) 0.055(4) 0.039(3) -0.019(3) 0.012(2) -0.010(3)
C22 0.034(3) 0.024(3) 0.048(3) -0.002(2) 0.023(3) -0.009(2)
C1 0.023(3) 0.023(3) 0.025(3) 0.004(2) 0.008(2) -0.003(2)
C12 0.025(3) 0.057(4) 0.033(3) -0.021(3) 0.005(2) -0.007(3)
C26 0.050(4) 0.031(3) 0.047(3) -0.010(3) 0.032(3) -0.007(3)
C34 0.041(3) 0.064(4) 0.034(3) -0.015(3) 0.019(3) -0.001(3)
C38 0.038(3) 0.046(4) 0.051(4) -0.016(3) 0.025(3) -0.017(3)
C30 0.035(3) 0.051(4) 0.027(3) -0.004(3) 0.008(2) -0.011(3)
C43 0.129(6) 0.134(6) 0.135(6) -0.007(4) 0.021(4) 0.000(4)
C42 0.159(7) 0.152(7) 0.158(7) -0.007(5) 0.022(5) -0.002(5)
O13 0.235(7) 0.221(7) 0.232(7) 0.000(5) 0.040(5) -0.007(5)
O14 0.40(3) 0.36(2) 0.30(2) -0.055(18) 0.12(2) -0.05(2)

loop_
_atom_type_symbol
_atom_type_description
_atom_type_scat_dispersion_real
_atom_type_scat_dispersion_imag
_atom_type_scat_source
C C 0.0033 0.0016 'International Tables Vol C Tables 4.2.6.8 and 6.1.1.4'
H H 0.0000 0.0000 'International Tables Vol C Tables 4.2.6.8 and 6.1.1.4'
N N 0.0061 0.0033 'International Tables Vol C Tables 4.2.6.8 and 6.1.1.4'
O O 0.0106 0.0060 'International Tables Vol C Tables 4.2.6.8 and 6.1.1.4'
Co Co 0.3494 0.9721 'International Tables Vol C Tables 4.2.6.8 and 6.1.1.4'

loop_
_geom_angle_atom_site_label_1
_geom_angle_atom_site_label_2
_geom_angle_atom_site_label_3
_geom_angle
_geom_angle_site_symmetry_1
_geom_angle_site_symmetry_3
_geom_angle_publ_flag
C28 N5 C27 116.5(4) . . ?
C28 N5 Co1 121.9(3) . 4_566 ?
C27 N5 Co1 121.4(3) . 4_566 ?
N5 C27 C26 122.8(5) . . ?
N5 C27 H27 118.6 . . ?
C26 C27 H27 118.6 . . ?
N5 C28 C29 123.6(5) . . ?
N5 C28 H28 118.2 . . ?
C29 C28 H28 118.2 . . ?
C14 O9 Co1 132.1(3) . 2_655 ?
O9 C14 O8 123.7(4) . . ?
O9 C14 C13 115.6(4) . . ?
O8 C14 C13 120.7(4) . . ?
C40 N10 C39 116.8(5) . . ?
C40 N10 Co2 121.5(3) . 4_675 ?
C39 N10 Co2 121.7(4) . 4_675 ?
N10 C39 C38 123.0(5) . . ?
N10 C39 H39 118.5 . . ?
C38 C39 H39 118.5 . . ?
N10 C40 C41 123.2(5) . . ?
N10 C40 H40 118.4 . . ?
C41 C40 H40 118.4 . . ?
C37 C41 C40 119.6(5) . . ?
C37 C41 H41 120.2 . . ?
C40 C41 H41 120.2 . . ?
O4 Co1 O2 89.48(14) . . y
O4 Co1 O9 176.52(14) . 2_645 y
O2 Co1 O9 90.52(13) . 2_645 y
O4 Co1 O10 90.65(15) . . y
O2 Co1 O10 178.39(14) . . y
O9 Co1 O10 89.25(14) 2_645 . y
O4 Co1 N1 100.78(15) . . y
O2 Co1 N1 91.82(14) . . y
O9 Co1 N1 82.70(14) 2_645 . y
O10 Co1 N1 89.73(15) . . y
O4 Co1 N5 87.63(15) . 4_665 y
O2 Co1 N5 88.11(14) . 4_665 y
O9 Co1 N5 88.88(14) 2_645 4_665 y
O10 Co1 N5 90.29(15) . 4_665 y
N1 Co1 N5 171.58(15) . 4_665 y
O6 Co2 O11 90.3(2) . . y
O6 Co2 N6 95.84(18) . . y
O11 Co2 N6 91.33(18) . . y
O6 Co2 O8 88.65(16) . . y
O11 Co2 O8 176.89(16) . . y
N6 Co2 O8 85.89(16) . . y
O6 Co2 N10 88.05(18) . 4_576 y
O11 Co2 N10 93.69(18) . 4_576 y
N6 Co2 N10 173.64(18) . 4_576 y
O8 Co2 N10 89.18(16) . 4_576 y
O6 Co2 O12 173.65(15) . . y
O11 Co2 O12 86.47(19) . . y
N6 Co2 O12 89.68(17) . . y
O8 Co2 O12 94.89(14) . . y
N10 Co2 O12 86.73(16) 4_576 . y
C1 O2 Co1 133.3(3) . . ?
C2 O4 Co1 135.5(3) . . ?
Co1 O10 H10A 115.0 . . ?
Co1 O10 H10B 106.1 . . ?
H10A O10 H10B 107.9 . . ?
C14 O8 Co2 141.2(3) . . ?
C15 C13 C12 118.9(4) . . ?
C15 C13 C14 123.4(4) . . ?
C12 C13 C14 117.7(4) . . ?
C22 N1 C18 116.3(4) . . ?
C22 N1 Co1 125.6(3) . . ?
C18 N1 Co1 116.8(3) . . ?
C24 N2 C23 103.4(4) . . ?
C5 C4 C3 119.7(4) . . ?
C5 C4 C2 116.1(4) . . ?
C3 C4 C2 124.2(4) . . ?
C17 O6 Co2 122.7(4) . . ?
C34 N6 C30 116.9(5) . . ?
C34 N6 Co2 121.6(4) . . ?
C30 N6 Co2 119.7(4) . . ?
C20 C19 C18 119.2(5) . . ?
C20 C19 H19 120.4 . . ?
C18 C19 H19 120.4 . . ?
C24 N4 N3 109.2(4) . . ?
C24 N4 H4A 134.4 . . ?
N3 N4 H4A 116.1 . . ?
C36 N8 N9 109.9(4) . . ?
C36 N8 H8A 132.5 . . ?
N9 N8 H8A 116.8 . . ?
Co2 O12 H12A 111.5 . . ?
Co2 O12 H12B 123.9 . . ?
H12A O12 H12B 110.8 . . ?
C23 N3 N4 103.1(4) . . ?
N3 C23 N2 114.4(4) . . ?
N3 C23 C20 123.4(4) . . ?
N2 C23 C20 122.3(4) . . ?
C8 C3 C4 118.1(4) . . ?
C8 C3 C1 115.4(4) . . ?
C4 C3 C1 126.4(4) . . ?
C41 C37 C38 117.9(5) . . ?
C41 C37 C36 123.5(5) . . ?
C38 C37 C36 118.6(5) . . ?
O5 C2 O4 124.0(4) . . ?
O5 C2 C4 116.7(4) . . ?
O4 C2 C4 119.1(4) . . ?
C35 N9 N8 102.8(4) . . ?
C6 C7 C8 119.4(4) . . ?
C6 C7 C9 122.6(5) . . ?
C8 C7 C9 117.9(5) . . ?
N1 C18 C19 123.9(5) . . ?
N1 C18 H18 118.1 . . ?
C19 C18 H18 118.1 . . ?
C7 C8 C3 121.9(5) . . ?
C7 C8 H8 119.0 . . ?
C3 C8 H8 119.0 . . ?
N9 C35 N7 114.4(5) . . ?
N9 C35 C32 123.3(5) . . ?
N7 C35 C32 122.3(5) . . ?
C16 C15 C13 119.7(4) . . ?
C16 C15 C17 117.0(4) . . ?
C13 C15 C17 123.1(4) . . ?
C29 C25 C26 116.5(5) . . ?
C29 C25 C24 123.6(5) . . ?
C26 C25 C24 119.8(5) . . ?
C7 C6 C5 119.5(5) . . ?
C7 C6 H6 120.3 . . ?
C5 C6 H6 120.3 . . ?
N2 C24 N4 109.9(4) . . ?
N2 C24 C25 125.2(5) . . ?
N4 C24 C25 124.9(4) . . ?
C28 C29 C25 120.1(5) . . ?
C28 C29 H29 119.9 . . ?
C25 C29 H29 119.9 . . ?
C36 N7 C35 103.1(4) . . ?
O1 C9 C10 120.2(4) . . ?
O1 C9 C7 119.4(4) . . ?
C10 C9 C7 120.4(4) . . ?
C30 C31 C32 118.7(5) . . ?
C30 C31 H31 120.6 . . ?
C32 C31 H31 120.6 . . ?
C19 C20 C21 117.8(5) . . ?
C19 C20 C23 119.6(4) . . ?
C21 C20 C23 122.6(5) . . ?
C22 C21 C20 119.0(5) . . ?
C22 C21 H21 120.5 . . ?
C20 C21 H21 120.5 . . ?
C33 C32 C31 117.7(5) . . ?
C33 C32 C35 122.4(5) . . ?
C31 C32 C35 119.9(5) . . ?
C34 C33 C32 119.2(6) . . ?
C34 C33 H33 120.4 . . ?
C32 C33 H33 120.4 . . ?
O6 C17 O7 124.3(6) . . ?
O6 C17 C15 122.0(6) . . ?
O7 C17 C15 113.7(6) . . ?
N7 C36 N8 109.8(4) . . ?
N7 C36 C37 125.3(5) . . ?
N8 C36 C37 124.9(5) . . ?
C11 C10 C16 118.7(4) . . ?
C11 C10 C9 122.8(4) . . ?
C16 C10 C9 118.2(4) . . ?
C15 C16 C10 121.2(5) . . ?
C15 C16 H16 119.4 . . ?
C10 C16 H16 119.4 . . ?
C42 O11 Co2 131.2(8) . . ?
C42 O11 H11A 114.4 . . ?
Co2 O11 H11A 114.4 . . ?
C6 C5 C4 121.2(5) . . ?
C6 C5 H5 119.4 . . ?
C4 C5 H5 119.4 . . ?
C12 C11 C10 120.4(5) . . ?
C12 C11 H11 119.8 . . ?
C10 C11 H11 119.8 . . ?
N1 C22 C21 123.9(5) . . ?
N1 C22 H22 118.1 . . ?
C21 C22 H22 118.1 . . ?
O3 C1 O2 122.0(5) . . ?
O3 C1 C3 117.4(4) . . ?
O2 C1 C3 120.5(4) . . ?
C11 C12 C13 121.0(5) . . ?
C11 C12 H12 119.5 . . ?
C13 C12 H12 119.5 . . ?
C27 C26 C25 120.2(5) . . ?
C27 C26 H26 119.9 . . ?
C25 C26 H26 119.9 . . ?
N6 C34 C33 123.7(5) . . ?
N6 C34 H34 118.2 . . ?
C33 C34 H34 118.2 . . ?
C39 C38 C37 119.5(5) . . ?
C39 C38 H38 120.2 . . ?
C37 C38 H38 120.2 . . ?
N6 C30 C31 123.7(5) . . ?
N6 C30 H30 118.1 . . ?
C31 C30 H30 118.1 . . ?
C42 C43 H43A 109.5 . . ?
C42 C43 H43B 109.5 . . ?
H43A C43 H43B 109.5 . . ?
C42 C43 H43C 109.5 . . ?
H43A C43 H43C 109.5 . . ?
H43B C43 H43C 109.5 . . ?
O11 C42 C43 128.2(12) . . ?
O11 C42 H42A 105.2 . . ?
C43 C42 H42A 105.2 . . ?
O11 C42 H42B 105.2 . . ?
C43 C42 H42B 105.2 . . ?
H42A C42 H42B 106.0 . . ?
H13B O13 H13A 103.0 . . ?
H14A O14 H14B 127.9 . . ?

loop_
_geom_bond_atom_site_label_1
_geom_bond_atom_site_label_2
_geom_bond_distance
_geom_bond_site_symmetry_2
_geom_bond_publ_flag
N5 C28 1.333(7) . ?
N5 C27 1.340(6) . ?
N5 Co1 2.218(4) 4_566 ?
C27 C26 1.377(7) . ?
C27 H27 0.9300 . ?
C28 C29 1.373(7) . ?
C28 H28 0.9300 . ?
O9 C14 1.255(6) . ?
O9 Co1 2.086(3) 2_655 ?
C14 O8 1.258(6) . ?
C14 C13 1.510(7) . ?
N10 C40 1.334(7) . ?
N10 C39 1.342(7) . ?
N10 Co2 2.161(4) 4_675 ?
C39 C38 1.370(8) . ?
C39 H39 0.9300 . ?
C40 C41 1.371(7) . ?
C40 H40 0.9300 . ?
C41 C37 1.369(7) . ?
C41 H41 0.9300 . ?
Co1 O4 2.025(3) . y
Co1 O2 2.062(3) . y
Co1 O9 2.086(3) 2_645 y
Co1 O10 2.104(4) . y
Co1 N1 2.213(4) . y
Co1 N5 2.218(4) 4_665 y
Co2 O6 2.072(5) . y
Co2 O11 2.078(4) . y
Co2 N6 2.132(5) . y
Co2 O8 2.138(4) . y
Co2 N10 2.161(4) 4_576 y
Co2 O12 2.170(4) . y
O2 C1 1.271(6) . ?
O5 C2 1.238(6) . ?
O4 C2 1.250(6) . ?
O10 H10A 0.8689 . ?
O10 H10B 0.8396 . ?
C13 C15 1.385(7) . ?
C13 C12 1.389(7) . ?
N1 C22 1.333(7) . ?
N1 C18 1.337(6) . ?
N2 C24 1.321(6) . ?
N2 C23 1.351(6) . ?
C4 C5 1.393(7) . ?
C4 C3 1.399(7) . ?
C4 C2 1.510(6) . ?
O6 C17 1.233(8) . ?
N6 C34 1.322(8) . ?
N6 C30 1.343(7) . ?
C19 C20 1.374(7) . ?
C19 C18 1.381(7) . ?
C19 H19 0.9300 . ?
O3 C1 1.226(6) . ?
N4 C24 1.343(7) . ?
N4 N3 1.357(6) . ?
N4 H4A 0.8307 . ?
N8 C36 1.339(7) . ?
N8 N9 1.351(6) . ?
N8 H8A 0.7482 . ?
O12 H12A 0.8151 . ?
O12 H12B 0.7685 . ?
N3 C23 1.316(6) . ?
O1 C9 1.217(6) . ?
C23 C20 1.478(7) . ?
C3 C8 1.396(6) . ?
C3 C1 1.514(7) . ?
C37 C38 1.372(8) . ?
C37 C36 1.463(7) . ?
N9 C35 1.322(7) . ?
C7 C6 1.386(7) . ?
C7 C8 1.384(7) . ?
C7 C9 1.497(7) . ?
C18 H18 0.9300 . ?
C8 H8 0.9300 . ?
C35 N7 1.355(7) . ?
C35 C32 1.468(7) . ?
C15 C16 1.380(7) . ?
C15 C17 1.512(7) . ?
C25 C29 1.374(7) . ?
C25 C26 1.383(7) . ?
C25 C24 1.472(7) . ?
C6 C5 1.384(7) . ?
C6 H6 0.9300 . ?
C29 H29 0.9300 . ?
N7 C36 1.327(6) . ?
C9 C10 1.495(7) . ?
C31 C30 1.367(7) . ?
C31 C32 1.390(8) . ?
C31 H31 0.9300 . ?
C20 C21 1.386(7) . ?
C21 C22 1.381(7) . ?
C21 H21 0.9300 . ?
C32 C33 1.385(8) . ?
C33 C34 1.371(8) . ?
C33 H33 0.9300 . ?
C17 O7 1.242(8) . ?
C10 C11 1.378(7) . ?
C10 C16 1.389(7) . ?
C16 H16 0.9300 . ?
O11 C42 1.314(14) . ?
O11 H11A 0.9300 . ?
C5 H5 0.9300 . ?
C11 C12 1.374(7) . ?
C11 H11 0.9300 . ?
C22 H22 0.9300 . ?
C12 H12 0.9300 . ?
C26 H26 0.9300 . ?
C34 H34 0.9300 . ?
C38 H38 0.9300 . ?
C30 H30 0.9300 . ?
C43 C42 1.634(16) . ?
C43 H43A 0.9600 . ?
C43 H43B 0.9600 . ?
C43 H43C 0.9600 . ?
C42 H42A 0.9700 . ?
C42 H42B 0.9700 . ?
O13 H13B 0.7973 . ?
O13 H13A 0.8560 . ?
O14 H14A 0.8000 . ?
O14 H14B 0.8000 . ?

loop_
_geom_torsion_atom_site_label_1
_geom_torsion_atom_site_label_2
_geom_torsion_atom_site_label_3
_geom_torsion_atom_site_label_4
_geom_torsion
_geom_torsion_site_symmetry_1
C28 N5 C27 C26 -1.5(9) .
Co1 N5 C27 C26 174.8(5) 4_566
C27 N5 C28 C29 2.4(8) .
Co1 N5 C28 C29 -173.8(4) 4_566
Co1 O9 C14 O8 -21.7(7) 2_655
Co1 O9 C14 C13 156.8(3) 2_655
C40 N10 C39 C38 -1.0(10) .
Co2 N10 C39 C38 -178.8(5) 4_675
C39 N10 C40 C41 -0.1(9) .
Co2 N10 C40 C41 177.7(5) 4_675
N10 C40 C41 C37 1.3(10) .
O4 Co1 O2 C1 -45.1(4) .
O9 Co1 O2 C1 138.4(4) 2_645
O10 Co1 O2 C1 -140(5) .
N1 Co1 O2 C1 55.7(4) .
N5 Co1 O2 C1 -132.7(4) 4_665
O2 Co1 O4 C2 34.7(5) .
O9 Co1 O4 C2 125(2) 2_645
O10 Co1 O4 C2 -146.9(5) .
N1 Co1 O4 C2 -57.0(5) .
N5 Co1 O4 C2 122.9(5) 4_665
O9 C14 O8 Co2 162.7(4) .
C13 C14 O8 Co2 -15.8(8) .
O6 Co2 O8 C14 50.5(6) .
O11 Co2 O8 C14 -19(4) .
N6 Co2 O8 C14 -45.5(6) .
N10 Co2 O8 C14 138.5(6) 4_576
O12 Co2 O8 C14 -134.8(6) .
O9 C14 C13 C15 149.6(5) .
O8 C14 C13 C15 -31.8(8) .
O9 C14 C13 C12 -29.3(7) .
O8 C14 C13 C12 149.3(5) .
O4 Co1 N1 C22 -69.1(4) .
O2 Co1 N1 C22 -158.9(4) .
O9 Co1 N1 C22 110.8(4) 2_645
O10 Co1 N1 C22 21.5(4) .
N5 Co1 N1 C22 111.7(11) 4_665
O4 Co1 N1 C18 124.7(4) .
O2 Co1 N1 C18 34.9(4) .
O9 Co1 N1 C18 -55.4(4) 2_645
O10 Co1 N1 C18 -144.7(4) .
N5 Co1 N1 C18 -54.5(12) 4_665
O11 Co2 O6 C17 173.9(5) .
N6 Co2 O6 C17 82.5(5) .
O8 Co2 O6 C17 -3.2(5) .
N10 Co2 O6 C17 -92.4(5) 4_576
O12 Co2 O6 C17 -127.2(14) .
O6 Co2 N6 C34 -152.1(5) .
O11 Co2 N6 C34 117.5(5) .
O8 Co2 N6 C34 -63.9(5) .
N10 Co2 N6 C34 -24.6(19) 4_576
O12 Co2 N6 C34 31.1(5) .
O6 Co2 N6 C30 12.4(4) .
O11 Co2 N6 C30 -78.0(4) .
O8 Co2 N6 C30 100.6(4) .
N10 Co2 N6 C30 139.8(15) 4_576
O12 Co2 N6 C30 -164.5(4) .
C24 N4 N3 C23 -0.1(6) .
N4 N3 C23 N2 0.3(6) .
N4 N3 C23 C20 179.9(5) .
C24 N2 C23 N3 -0.3(7) .
C24 N2 C23 C20 180.0(5) .
C5 C4 C3 C8 -0.4(7) .
C2 C4 C3 C8 179.9(4) .
C5 C4 C3 C1 177.8(5) .
C2 C4 C3 C1 -1.9(8) .
C40 C41 C37 C38 -1.3(9) .
C40 C41 C37 C36 177.0(6) .
Co1 O4 C2 O5 -160.5(4) .
Co1 O4 C2 C4 24.3(7) .
C5 C4 C2 O5 -54.1(6) .
C3 C4 C2 O5 125.6(5) .
C5 C4 C2 O4 121.4(5) .
C3 C4 C2 O4 -58.9(7) .
C36 N8 N9 C35 0.4(6) .
C22 N1 C18 C19 -1.2(8) .
Co1 N1 C18 C19 166.4(4) .
C20 C19 C18 N1 0.5(8) .
C6 C7 C8 C3 4.1(7) .
C9 C7 C8 C3 -176.4(4) .
C4 C3 C8 C7 -3.6(7) .
C1 C3 C8 C7 178.0(4) .
N8 N9 C35 N7 -0.6(7) .
N8 N9 C35 C32 -179.2(5) .
C12 C13 C15 C16 -1.1(8) .
C14 C13 C15 C16 180.0(5) .
C12 C13 C15 C17 174.4(6) .
C14 C13 C15 C17 -4.6(8) .
C8 C7 C6 C5 -0.5(8) .
C9 C7 C6 C5 -179.9(5) .
C23 N2 C24 N4 0.3(6) .
C23 N2 C24 C25 -179.7(5) .
N3 N4 C24 N2 -0.1(7) .
N3 N4 C24 C25 179.9(5) .
C29 C25 C24 N2 177.1(6) .
C26 C25 C24 N2 -2.1(9) .
C29 C25 C24 N4 -2.9(9) .
C26 C25 C24 N4 177.9(6) .
N5 C28 C29 C25 -0.1(9) .
C26 C25 C29 C28 -3.1(8) .
C24 C25 C29 C28 177.7(5) .
N9 C35 N7 C36 0.5(7) .
C32 C35 N7 C36 179.2(5) .
C6 C7 C9 O1 131.9(6) .
C8 C7 C9 O1 -47.5(8) .
C6 C7 C9 C10 -51.4(7) .
C8 C7 C9 C10 129.2(5) .
C18 C19 C20 C21 0.4(8) .
C18 C19 C20 C23 -178.2(5) .
N3 C23 C20 C19 -167.1(5) .
N2 C23 C20 C19 12.6(8) .
N3 C23 C20 C21 14.4(9) .
N2 C23 C20 C21 -165.9(6) .
C19 C20 C21 C22 -0.7(9) .
C23 C20 C21 C22 177.9(5) .
C30 C31 C32 C33 -1.0(9) .
C30 C31 C32 C35 179.4(5) .
N9 C35 C32 C33 -9.4(9) .
N7 C35 C32 C33 172.1(6) .
N9 C35 C32 C31 170.2(6) .
N7 C35 C32 C31 -8.3(9) .
C31 C32 C33 C34 1.9(9) .
C35 C32 C33 C34 -178.5(6) .
Co2 O6 C17 O7 116.6(6) .
Co2 O6 C17 C15 -66.1(6) .
C16 C15 C17 O6 -99.7(6) .
C13 C15 C17 O6 84.7(7) .
C16 C15 C17 O7 77.8(7) .
C13 C15 C17 O7 -97.8(6) .
C35 N7 C36 N8 -0.2(6) .
C35 N7 C36 C37 179.7(5) .
N9 N8 C36 N7 -0.1(7) .
N9 N8 C36 C37 180.0(5) .
C41 C37 C36 N7 -172.3(6) .
C38 C37 C36 N7 6.1(9) .
C41 C37 C36 N8 7.6(9) .
C38 C37 C36 N8 -174.0(6) .
O1 C9 C10 C11 167.9(6) .
C7 C9 C10 C11 -8.7(8) .
O1 C9 C10 C16 -6.3(8) .
C7 C9 C10 C16 177.1(5) .
C13 C15 C16 C10 0.3(8) .
C17 C15 C16 C10 -175.5(5) .
C11 C10 C16 C15 0.9(8) .
C9 C10 C16 C15 175.3(5) .
O6 Co2 O11 C42 17.9(10) .
N6 Co2 O11 C42 113.8(10) .
O8 Co2 O11 C42 87(4) .
N10 Co2 O11 C42 -70.1(10) 4_576
O12 Co2 O11 C42 -156.6(10) .
C7 C6 C5 C4 -3.5(8) .
C3 C4 C5 C6 4.0(8) .
C2 C4 C5 C6 -176.3(5) .
C16 C10 C11 C12 -1.2(9) .
C9 C10 C11 C12 -175.4(6) .
C18 N1 C22 C21 0.9(8) .
Co1 N1 C22 C21 -165.4(5) .
C20 C21 C22 N1 0.0(9) .
Co1 O2 C1 O3 177.7(4) .
Co1 O2 C1 C3 -6.7(7) .
C8 C3 C1 O3 46.7(6) .
C4 C3 C1 O3 -131.6(5) .
C8 C3 C1 O2 -129.0(5) .
C4 C3 C1 O2 52.7(7) .
C10 C11 C12 C13 0.4(9) .
C15 C13 C12 C11 0.8(9) .
C14 C13 C12 C11 179.8(5) .
N5 C27 C26 C25 -1.7(10) .
C29 C25 C26 C27 3.9(9) .
C24 C25 C26 C27 -176.8(6) .
C30 N6 C34 C33 -0.7(9) .
Co2 N6 C34 C33 164.2(5) .
C32 C33 C34 N6 -1.1(10) .
N10 C39 C38 C37 1.0(11) .
C41 C37 C38 C39 0.3(9) .
C36 C37 C38 C39 -178.2(6) .
C34 N6 C30 C31 1.7(9) .
Co2 N6 C30 C31 -163.5(5) .
C32 C31 C30 N6 -0.8(9) .
Co2 O11 C42 C43 84.8(16) .
